data_1511272
loop_
_publ_author_name
'Amoussou, D.'
'Touboul, M.'

_publ_section_title
;
 Structure cristalline de Tl B O2
;
_journal_name_full 'Revue de Chimie Minerale'
_journal_page_first 223
_journal_page_last 231
_journal_volume 15
_journal_year 1978
_chemical_formula_sum 'B O2 Tl'
_chemical_name_systematic 'Tl (B O2)'
_space_group_IT_number 76
_symmetry_space_group_name_Hall 'P 4w'
_symmetry_space_group_name_H-M 'P 41'
_cell_angle_alpha 90
_cell_angle_beta 90
_cell_angle_gamma 90
_cell_formula_units_Z 8
_cell_length_a 7.38
_cell_length_b 7.38
_cell_length_c 9.35
_cell_volume 509.242
_citation_journal_id_ASTM RVCMA8
_cod_data_source_file boron0-1_394.cif
_cod_data_source_block B1O2Tl1
_cod_original_cell_volume 509.2422
_cod_original_formula_sum 'B1 O2 Tl1'
_cod_database_code 1511272

loop_
_symmetry_equiv_pos_as_xyz
x,y,z
-y,x,z+1/4
-x,-y,z+1/2
y,-x,z+3/4

loop_
_atom_site_label
_atom_site_type_symbol
_atom_site_fract_x
_atom_site_fract_y
_atom_site_fract_z
_atom_site_occupancy
_atom_site_U_iso_or_equiv
B2 B+3 0.461 0.402 0.514 1 0.0
O2 O-2 0.515 0.46 0.377 1 0.0
B1 B+3 0.135 0.455 0.425 1 0.0
Tl2 Tl+1 0.2611 0.0225 0.4075 1 0.0
O1 O-2 0.213 0.501 0.292 1 0.0
Tl1 Tl+1 0.2618 0.2634 0 1 0.0
O4 O-2 -0.042 0.454 0.441 1 0.0
O3 O-2 0.257 0.426 0.529 1 0.0
